data_4074932
loop_
_publ_author_name
'Sol\'e, Daniel'
'D\'iaz, Sandra'
'Solans, Xavier'
'Font-Bardia, Merc\`e'

_publ_section_title
;
 A Comparative Study of the Chelating Ability of the
 &#x2212;N(R)&#x2212;(CH2)n&#x2212;CO&#x2212;N(R)2Framework in \s-Aryl
 Palladium(II) Complexes Derived from 2-Iodoanilines and
 2-Iodobenzylamines. Synthesis of New Types of Terdentate [C,N,O] Pd(II)
 Complexes and C,N-Bridged Binuclear Pd(II) Compounds
;
_journal_issue 8
_journal_name_full Organometallics
_journal_page_first 1995
_journal_paper_doi 10.1021/om051014m
_journal_volume 25
_journal_year 2006
_chemical_formula_sum 'C22 H30 I2 N4 O2 Pd2'
_chemical_formula_weight 849.10
_chemical_name_systematic
;
 ?
;
_space_group_IT_number 14
_symmetry_cell_setting monoclinic
_symmetry_space_group_name_Hall '-P 2yab'
_symmetry_space_group_name_H-M 'P 1 21/a 1'
_atom_sites_solution_hydrogens geom
_atom_sites_solution_primary direct
_atom_sites_solution_secondary difmap
_audit_creation_method SHELXL-97
_cell_angle_alpha 90.00
_cell_angle_beta 113.78(4)
_cell_angle_gamma 90.00
_cell_formula_units_Z 4
_cell_length_a 17.186(12)
_cell_length_b 10.020(3)
_cell_length_c 17.288(8)
_cell_measurement_reflns_used 25
_cell_measurement_temperature 293(2)
_cell_measurement_theta_max 21
_cell_measurement_theta_min 12
_cell_volume 2724(3)
_computing_structure_refinement 'SHELXL-97 (Sheldrick, 1997)'
_diffrn_ambient_temperature 293(2)
_diffrn_measured_fraction_theta_full 0.988
_diffrn_measured_fraction_theta_max 0.988
_diffrn_measurement_device_type 'Enraf-Nonius CAD4'
_diffrn_measurement_method \w--2\q
_diffrn_radiation_monochromator graphite
_diffrn_radiation_source 'fine-focus sealed tube'
_diffrn_radiation_type MoK\a
_diffrn_radiation_wavelength 0.71073
_diffrn_reflns_av_R_equivalents 0.0480
_diffrn_reflns_av_sigmaI/netI 0.0343
_diffrn_reflns_limit_h_max 22
_diffrn_reflns_limit_h_min -24
_diffrn_reflns_limit_k_max 14
_diffrn_reflns_limit_k_min 0
_diffrn_reflns_limit_l_max 24
_diffrn_reflns_limit_l_min 0
_diffrn_reflns_number 8099
_diffrn_reflns_theta_full 30.04
_diffrn_reflns_theta_max 30.04
_diffrn_reflns_theta_min 2.38
_diffrn_standards_decay_% 1
_diffrn_standards_interval_time '120 min'
_diffrn_standards_number 3
_exptl_absorpt_coefficient_mu 3.611
_exptl_absorpt_correction_type none
_exptl_crystal_density_diffrn 2.070
_exptl_crystal_density_method 'not measured'
_exptl_crystal_description prism
_exptl_crystal_F_000 1616
_exptl_crystal_size_max 0.2
_exptl_crystal_size_mid 0.1
_exptl_crystal_size_min 0.1
_refine_diff_density_max 0.745
_refine_diff_density_min -0.587
_refine_diff_density_rms 0.263
_refine_ls_extinction_method none
_refine_ls_goodness_of_fit_ref 1.050
_refine_ls_hydrogen_treatment mixed
_refine_ls_matrix_type full
_refine_ls_number_parameters 289
_refine_ls_number_reflns 7876
_refine_ls_number_restraints 0
_refine_ls_restrained_S_all 1.050
_refine_ls_R_factor_all 0.0808
_refine_ls_R_factor_gt 0.0581
_refine_ls_shift/su_max 0.001
_refine_ls_shift/su_mean 0.000
_refine_ls_structure_factor_coef Fsqd
_refine_ls_weighting_details 'calc w=1/[\s^2^(Fo^2^)+(0.1069P)^2^+0.0000P] where P=(Fo^2^+2Fc^2^)/3'
_refine_ls_weighting_scheme calc
_refine_ls_wR_factor_gt 0.1426
_refine_ls_wR_factor_ref 0.1556
_reflns_number_gt 6134
_reflns_number_total 7876
_reflns_threshold_expression >2sigma(I)
_cod_data_source_file om051014msi20051124_052804.cif
_cod_data_source_block sojc16
_cod_depositor_comments
;
The following automatic conversions were performed:

'_symmetry_cell_setting' value 'Monoclinic' changed to 'monoclinic'
according to /home/saulius/struct/CIF-dictionaries/cif_core.dic
dictionary named 'cif_core.dic' version 2.4.1 from 2010-06-29.

Automatic conversion script
Id: cif_fix_values 1715 2011-07-08 13:25:40Z adriana 
;
_cod_original_cell_volume 2724(2)
_cod_original_sg_symbol_H-M P21/a
_cod_database_code 4074932

loop_
_symmetry_equiv_pos_as_xyz
'x, y, z'
'-x+1/2, y+1/2, -z'
'-x, -y, -z'
'x-1/2, -y-1/2, z'

loop_
_atom_site_label
_atom_site_type_symbol
_atom_site_fract_x
_atom_site_fract_y
_atom_site_fract_z
_atom_site_U_iso_or_equiv
_atom_site_adp_type
_atom_site_occupancy
_atom_site_symmetry_multiplicity
_atom_site_calc_flag
_atom_site_refinement_flags
Pd1 Pd 0.98923(2) 0.09652(4) 0.34724(2) 0.03124(11) Uani 1 1 d .
Pd2 Pd 0.89770(2) 0.13552(5) 0.16023(2) 0.03684(12) Uani 1 1 d .
I1 I 1.12734(2) -0.04173(4) 0.38551(3) 0.04531(12) Uani 1 1 d .
I2 I 0.90101(3) 0.37572(5) 0.10362(3) 0.05611(14) Uani 1 1 d .
O1 O 1.0634(3) 0.2727(4) 0.3815(3) 0.0514(11) Uani 1 1 d .
O2 O 0.9942(3) 0.0536(5) 0.1234(3) 0.0479(10) Uani 1 1 d .
N1 N 1.0573(4) 0.4969(6) 0.3767(4) 0.0557(14) Uani 1 1 d .
N2 N 0.8911(3) 0.2390(5) 0.3377(3) 0.0374(9) Uani 1 1 d .
N3 N 1.0618(3) -0.1346(6) 0.1143(4) 0.0519(13) Uani 1 1 d .
N4 N 0.8806(3) -0.0771(5) 0.1737(3) 0.0390(10) Uani 1 1 d .
C1 C 1.1496(5) 0.5049(9) 0.4067(7) 0.077(2) Uani 1 1 d .
H1A H 1.1667 0.5969 0.4117 0.116 Uiso 1 1 calc R
H1B H 1.1673 0.4608 0.3672 0.116 Uiso 1 1 calc R
H1C H 1.1756 0.4624 0.4609 0.116 Uiso 1 1 calc R
C2 C 1.0087(7) 0.6188(9) 0.3512(9) 0.107(4) Uani 1 1 d .
H2A H 1.0467 0.6937 0.3649 0.161 Uiso 1 1 calc R
H2B H 0.9718 0.6268 0.3804 0.161 Uiso 1 1 calc R
H2C H 0.9753 0.6169 0.2913 0.161 Uiso 1 1 calc R
C3 C 1.0195(4) 0.3773(6) 0.3650(4) 0.0408(12) Uani 1 1 d .
C4 C 0.9244(4) 0.3727(6) 0.3263(4) 0.0422(12) Uani 1 1 d .
H4A H 0.9041 0.3924 0.2665 0.051 Uiso 1 1 calc R
H4B H 0.9026 0.4409 0.3521 0.051 Uiso 1 1 calc R
C5 C 0.8905(5) 0.2340(8) 0.4238(4) 0.0546(17) Uani 1 1 d .
H5A H 0.9471 0.2476 0.4656 0.082 Uiso 1 1 calc R
H5B H 0.8701 0.1485 0.4324 0.082 Uiso 1 1 calc R
H5C H 0.8539 0.3028 0.4288 0.082 Uiso 1 1 calc R
C6 C 0.8064(3) 0.2185(6) 0.2685(3) 0.0394(11) Uani 1 1 d .
C7 C 0.7324(4) 0.2369(8) 0.2835(5) 0.0570(16) Uani 1 1 d .
H7 H 0.7371 0.2589 0.3375 0.068 Uiso 1 1 calc R
C8 C 0.6537(4) 0.2226(10) 0.2194(5) 0.071(2) Uani 1 1 d .
H8 H 0.6050 0.2343 0.2297 0.086 Uiso 1 1 calc R
C9 C 0.6471(4) 0.1906(10) 0.1390(5) 0.071(2) Uani 1 1 d .
H9 H 0.5937 0.1793 0.0955 0.085 Uiso 1 1 calc R
C10 C 0.7199(4) 0.1752(8) 0.1226(4) 0.0551(16) Uani 1 1 d .
H10 H 0.7146 0.1576 0.0679 0.066 Uiso 1 1 calc R
C11 C 0.8010(3) 0.1862(6) 0.1885(4) 0.0412(12) Uani 1 1 d .
C12 C 1.1164(5) -0.0613(9) 0.0838(5) 0.0595(18) Uani 1 1 d .
H12A H 1.1533 -0.1224 0.0722 0.089 Uiso 1 1 calc R
H12B H 1.1498 0.0016 0.1260 0.089 Uiso 1 1 calc R
H12C H 1.0821 -0.0144 0.0330 0.089 Uiso 1 1 calc R
C13 C 1.0771(5) -0.2797(9) 0.1255(6) 0.073(2) Uani 1 1 d .
H13A H 1.1207 -0.3045 0.1069 0.109 Uiso 1 1 calc R
H13B H 1.0257 -0.3268 0.0928 0.109 Uiso 1 1 calc R
H13C H 1.0950 -0.3021 0.1842 0.109 Uiso 1 1 calc R
C14 C 1.0059(4) -0.0690(7) 0.1346(4) 0.0444(13) Uani 1 1 d .
C15 C 0.9604(4) -0.1452(6) 0.1786(4) 0.0447(13) Uani 1 1 d .
H15A H 0.9984 -0.1567 0.2376 0.054 Uiso 1 1 calc R
H15B H 0.9460 -0.2332 0.1535 0.054 Uiso 1 1 calc R
C16 C 0.8107(4) -0.1136(8) 0.0914(4) 0.0566(17) Uani 1 1 d .
H16A H 0.8249 -0.0840 0.0459 0.085 Uiso 1 1 calc R
H16B H 0.7589 -0.0717 0.0870 0.085 Uiso 1 1 calc R
H16C H 0.8034 -0.2087 0.0884 0.085 Uiso 1 1 calc R
C17 C 0.8654(3) -0.1183(6) 0.2489(3) 0.0374(11) Uani 1 1 d .
C18 C 0.8076(4) -0.2200(8) 0.2429(5) 0.0570(17) Uani 1 1 d .
H18 H 0.7780 -0.2610 0.1910 0.068 Uiso 1 1 calc R
C19 C 0.7934(5) -0.2610(9) 0.3126(5) 0.066(2) Uani 1 1 d .
H19 H 0.7533 -0.3268 0.3070 0.080 Uiso 1 1 calc R
C20 C 0.8384(4) -0.2047(8) 0.3890(4) 0.0546(16) Uani 1 1 d .
H20 H 0.8292 -0.2315 0.4362 0.066 Uiso 1 1 calc R
C21 C 0.8986(4) -0.1063(6) 0.3966(4) 0.0407(12) Uani 1 1 d .
H21 H 0.9304 -0.0707 0.4497 0.049 Uiso 1 1 calc R
C22 C 0.9129(3) -0.0590(5) 0.3270(3) 0.0337(10) Uani 1 1 d .

loop_
_atom_site_aniso_label
_atom_site_aniso_U_11
_atom_site_aniso_U_22
_atom_site_aniso_U_33
_atom_site_aniso_U_23
_atom_site_aniso_U_13
_atom_site_aniso_U_12
Pd1 0.02919(18) 0.03074(19) 0.03469(19) 0.00189(14) 0.01382(15) 0.00272(13)
Pd2 0.02709(18) 0.0540(3) 0.03230(19) 0.00592(16) 0.01496(15) 0.00098(16)
I1 0.03672(19) 0.0431(2) 0.0579(2) 0.00100(16) 0.02089(17) 0.00581(14)
I2 0.0502(2) 0.0668(3) 0.0539(2) 0.0172(2) 0.02364(19) 0.0011(2)
O1 0.044(2) 0.035(2) 0.072(3) -0.0027(19) 0.020(2) 0.0004(17)
O2 0.039(2) 0.064(3) 0.051(2) 0.003(2) 0.0287(19) 0.0009(19)
N1 0.063(4) 0.032(2) 0.067(4) -0.002(2) 0.021(3) -0.007(2)
N2 0.038(2) 0.040(2) 0.039(2) 0.0057(18) 0.0205(18) 0.0103(18)
N3 0.042(3) 0.071(4) 0.049(3) -0.001(3) 0.025(2) 0.005(2)
N4 0.032(2) 0.053(3) 0.034(2) -0.0018(19) 0.0153(17) -0.0041(19)
C1 0.061(5) 0.057(4) 0.119(8) -0.010(5) 0.042(5) -0.011(4)
C2 0.082(7) 0.043(4) 0.165(12) 0.007(5) 0.018(7) 0.003(4)
C3 0.050(3) 0.036(3) 0.041(3) -0.002(2) 0.022(2) 0.001(2)
C4 0.042(3) 0.035(3) 0.044(3) 0.006(2) 0.012(2) 0.008(2)
C5 0.064(4) 0.064(4) 0.045(3) 0.008(3) 0.032(3) 0.026(3)
C6 0.033(2) 0.044(3) 0.045(3) 0.011(2) 0.020(2) 0.008(2)
C7 0.046(3) 0.069(4) 0.067(4) 0.005(3) 0.034(3) 0.011(3)
C8 0.034(3) 0.103(6) 0.087(5) 0.017(5) 0.035(3) 0.016(4)
C9 0.032(3) 0.099(6) 0.076(5) 0.019(5) 0.016(3) 0.011(4)
C10 0.031(3) 0.085(5) 0.048(3) 0.016(3) 0.014(2) 0.006(3)
C11 0.028(2) 0.056(3) 0.047(3) 0.013(2) 0.022(2) 0.009(2)
C12 0.052(4) 0.080(5) 0.062(4) 0.011(4) 0.040(3) 0.013(3)
C13 0.062(5) 0.082(6) 0.091(6) -0.016(5) 0.048(4) 0.002(4)
C14 0.042(3) 0.060(4) 0.035(3) -0.005(2) 0.018(2) -0.002(3)
C15 0.045(3) 0.051(3) 0.045(3) -0.007(2) 0.025(3) 0.000(3)
C16 0.048(3) 0.082(5) 0.035(3) -0.008(3) 0.013(3) -0.021(3)
C17 0.032(2) 0.045(3) 0.038(3) 0.002(2) 0.017(2) -0.002(2)
C18 0.044(3) 0.074(5) 0.055(4) -0.003(3) 0.022(3) -0.024(3)
C19 0.053(4) 0.080(5) 0.077(5) 0.007(4) 0.038(4) -0.026(4)
C20 0.050(3) 0.069(4) 0.058(4) 0.019(3) 0.036(3) 0.000(3)
C21 0.045(3) 0.045(3) 0.040(3) 0.006(2) 0.026(2) 0.006(2)
C22 0.030(2) 0.036(2) 0.037(2) 0.0047(19) 0.0161(19) 0.0012(19)

loop_
_atom_type_symbol
_atom_type_description
_atom_type_scat_dispersion_real
_atom_type_scat_dispersion_imag
_atom_type_scat_source
C C 0.0033 0.0016 'International Tables Vol C Tables 4.2.6.8 and 6.1.1.4'
H H 0.0000 0.0000 'International Tables Vol C Tables 4.2.6.8 and 6.1.1.4'
I I -0.4742 1.8119 'International Tables Vol C Tables 4.2.6.8 and 6.1.1.4'
N N 0.0061 0.0033 'International Tables Vol C Tables 4.2.6.8 and 6.1.1.4'
O O 0.0106 0.0060 'International Tables Vol C Tables 4.2.6.8 and 6.1.1.4'
Pd Pd -0.9988 1.0072 'International Tables Vol C Tables 4.2.6.8 and 6.1.1.4'

loop_
_geom_angle_atom_site_label_1
_geom_angle_atom_site_label_2
_geom_angle_atom_site_label_3
_geom_angle
C22 Pd1 O1 171.6(2)
C22 Pd1 N2 93.7(2)
O1 Pd1 N2 80.46(18)
C22 Pd1 I1 95.62(15)
O1 Pd1 I1 89.32(13)
N2 Pd1 I1 167.60(13)
C22 Pd1 Pd2 83.67(15)
O1 Pd1 Pd2 100.83(13)
N2 Pd1 Pd2 77.18(12)
I1 Pd1 Pd2 111.92(4)
C11 Pd2 O2 171.9(2)
C11 Pd2 N4 93.5(2)
O2 Pd2 N4 79.20(18)
C11 Pd2 I2 90.21(18)
O2 Pd2 I2 95.99(13)
N4 Pd2 I2 165.51(12)
C11 Pd2 Pd1 83.95(17)
O2 Pd2 Pd1 97.85(13)
N4 Pd2 Pd1 77.99(12)
I2 Pd2 Pd1 116.36(2)
C3 O1 Pd1 113.2(4)
C14 O2 Pd2 115.0(4)
C3 N1 C2 121.6(7)
C3 N1 C1 119.7(6)
C2 N1 C1 118.3(7)
C6 N2 C5 113.7(5)
C6 N2 C4 108.7(4)
C5 N2 C4 108.5(5)
C6 N2 Pd1 116.9(3)
C5 N2 Pd1 102.8(3)
C4 N2 Pd1 105.8(3)
C14 N3 C12 119.4(6)
C14 N3 C13 124.4(6)
C12 N3 C13 116.1(6)
C17 N4 C16 114.1(5)
C17 N4 C15 107.6(4)
C16 N4 C15 108.0(5)
C17 N4 Pd2 116.4(4)
C16 N4 Pd2 103.3(4)
C15 N4 Pd2 106.9(4)
N1 C1 H1A 109.5
N1 C1 H1B 109.5
H1A C1 H1B 109.5
N1 C1 H1C 109.5
H1A C1 H1C 109.5
H1B C1 H1C 109.5
N1 C2 H2A 109.5
N1 C2 H2B 109.5
H2A C2 H2B 109.5
N1 C2 H2C 109.5
H2A C2 H2C 109.5
H2B C2 H2C 109.5
O1 C3 N1 120.2(6)
O1 C3 C4 121.6(5)
N1 C3 C4 118.1(5)
C3 C4 N2 112.0(4)
C3 C4 H4A 109.2
N2 C4 H4A 109.2
C3 C4 H4B 109.2
N2 C4 H4B 109.2
H4A C4 H4B 107.9
N2 C5 H5A 109.5
N2 C5 H5B 109.5
H5A C5 H5B 109.5
N2 C5 H5C 109.5
H5A C5 H5C 109.5
H5B C5 H5C 109.5
C11 C6 C7 120.8(6)
C11 C6 N2 119.2(4)
C7 C6 N2 120.0(5)
C8 C7 C6 120.6(7)
C8 C7 H7 119.7
C6 C7 H7 119.7
C7 C8 C9 119.4(6)
C7 C8 H8 120.3
C9 C8 H8 120.3
C8 C9 C10 120.7(7)
C8 C9 H9 119.6
C10 C9 H9 119.6
C9 C10 C11 120.2(7)
C9 C10 H10 119.9
C11 C10 H10 119.9
C6 C11 C10 118.2(5)
C6 C11 Pd2 125.5(4)
C10 C11 Pd2 115.9(5)
N3 C12 H12A 109.5
N3 C12 H12B 109.5
H12A C12 H12B 109.5
N3 C12 H12C 109.5
H12A C12 H12C 109.5
H12B C12 H12C 109.5
N3 C13 H13A 109.5
N3 C13 H13B 109.5
H13A C13 H13B 109.5
N3 C13 H13C 109.5
H13A C13 H13C 109.5
H13B C13 H13C 109.5
O2 C14 N3 122.4(6)
O2 C14 C15 119.7(5)
N3 C14 C15 117.7(6)
C14 C15 N4 112.9(5)
C14 C15 H15A 109.0
N4 C15 H15A 109.0
C14 C15 H15B 109.0
N4 C15 H15B 109.0
H15A C15 H15B 107.8
N4 C16 H16A 109.5
N4 C16 H16B 109.5
H16A C16 H16B 109.5
N4 C16 H16C 109.5
H16A C16 H16C 109.5
H16B C16 H16C 109.5
C22 C17 C18 120.2(5)
C22 C17 N4 119.2(5)
C18 C17 N4 120.6(5)
C19 C18 C17 121.4(7)
C19 C18 H18 119.3
C17 C18 H18 119.3
C20 C19 C18 119.6(6)
C20 C19 H19 120.2
C18 C19 H19 120.2
C19 C20 C21 119.6(6)
C19 C20 H20 120.2
C21 C20 H20 120.2
C20 C21 C22 122.5(6)
C20 C21 H21 118.7
C22 C21 H21 118.7
C17 C22 C21 116.6(5)
C17 C22 Pd1 126.4(4)
C21 C22 Pd1 116.6(4)

loop_
_geom_bond_atom_site_label_1
_geom_bond_atom_site_label_2
_geom_bond_distance
Pd1 C22 1.975(5)
Pd1 O1 2.117(4)
Pd1 N2 2.165(4)
Pd1 I1 2.5931(15)
Pd1 Pd2 2.9965(18)
Pd2 C11 1.979(5)
Pd2 O2 2.164(4)
Pd2 N4 2.176(5)
Pd2 I2 2.6074(9)
O1 C3 1.256(7)
O2 C14 1.248(8)
N1 C3 1.340(8)
N1 C2 1.444(11)
N1 C1 1.459(10)
N2 C6 1.479(7)
N2 C5 1.493(7)
N2 C4 1.502(7)
N3 C14 1.323(8)
N3 C12 1.448(9)
N3 C13 1.476(11)
N4 C17 1.485(7)
N4 C16 1.490(8)
N4 C15 1.503(8)
C1 H1A 0.9600
C1 H1B 0.9600
C1 H1C 0.9600
C2 H2A 0.9600
C2 H2B 0.9600
C2 H2C 0.9600
C3 C4 1.495(9)
C4 H4A 0.9700
C4 H4B 0.9700
C5 H5A 0.9600
C5 H5B 0.9600
C5 H5C 0.9600
C6 C11 1.386(8)
C6 C7 1.410(8)
C7 C8 1.367(11)
C7 H7 0.9300
C8 C9 1.387(12)
C8 H8 0.9300
C9 C10 1.398(10)
C9 H9 0.9300
C10 C11 1.404(8)
C10 H10 0.9300
C12 H12A 0.9600
C12 H12B 0.9600
C12 H12C 0.9600
C13 H13A 0.9600
C13 H13B 0.9600
C13 H13C 0.9600
C14 C15 1.501(9)
C15 H15A 0.9700
C15 H15B 0.9700
C16 H16A 0.9600
C16 H16B 0.9600
C16 H16C 0.9600
C17 C22 1.398(8)
C17 C18 1.398(8)
C18 C19 1.384(10)
C18 H18 0.9300
C19 C20 1.356(11)
C19 H19 0.9300
C20 C21 1.397(9)
C20 H20 0.9300
C21 C22 1.403(7)
C21 H21 0.9300
